data_4003333
loop_
_publ_author_name
'Fang, Wei-Hui'
'Wang, Jian-Fang'
'Zhang, Lei'
'Zhang, Jian'

_publ_section_title
;
 Titanium--Oxo Cluster Based Precise Assembly for Multidimensional
 Materials
;
_journal_issue 7
_journal_name_full 'Chemistry of Materials'
_journal_page_first 2681
_journal_paper_doi 10.1021/acs.chemmater.7b00324
_journal_volume 29
_journal_year 2017
_chemical_formula_sum 'C54 H44 N2 O24 P2 Ti6'
_chemical_formula_weight 1454.25
_space_group_IT_number 61
_space_group_name_Hall '-P 2ac 2ab'
_space_group_name_H-M_alt 'P b c a'
_symmetry_cell_setting orthorhombic
_symmetry_space_group_name_H-M 'P b c a'
_atom_sites_solution_hydrogens geom
_atom_sites_solution_primary direct
_atom_sites_solution_secondary difmap
_audit_creation_method SHELXL-97
_cell_angle_alpha 90.00
_cell_angle_beta 90.00
_cell_angle_gamma 90.00
_cell_formula_units_Z 4
_cell_length_a 14.7390(9)
_cell_length_b 20.9507(10)
_cell_length_c 23.2253(13)
_cell_measurement_reflns_used 14241
_cell_measurement_temperature 293(2)
_cell_measurement_theta_max 27.5166
_cell_measurement_theta_min 2.5402
_cell_volume 7171.8(7)
_computing_structure_refinement 'SHELXL-97 (Sheldrick, 1997)'
_computing_structure_solution 'SHELXS-97 (Sheldrick, 1990)'
_diffrn_ambient_temperature 293(2)
_diffrn_measured_fraction_theta_full 0.997
_diffrn_measured_fraction_theta_max 0.997
_diffrn_measurement_device_type mercury
_diffrn_measurement_method '\w scans'
_diffrn_radiation_monochromator graphite
_diffrn_radiation_source 'fine-focus sealed tube'
_diffrn_radiation_type MoK\a
_diffrn_radiation_wavelength 0.71073
_diffrn_reflns_av_R_equivalents 0.0623
_diffrn_reflns_av_sigmaI/netI 0.0409
_diffrn_reflns_limit_h_max 16
_diffrn_reflns_limit_h_min -19
_diffrn_reflns_limit_k_max 27
_diffrn_reflns_limit_k_min -27
_diffrn_reflns_limit_l_max 28
_diffrn_reflns_limit_l_min -30
_diffrn_reflns_number 50208
_diffrn_reflns_theta_full 27.47
_diffrn_reflns_theta_max 27.47
_diffrn_reflns_theta_min 2.54
_diffrn_standards_decay_% none
_diffrn_standards_interval_count none
_diffrn_standards_interval_time none
_diffrn_standards_number none
_exptl_absorpt_coefficient_mu 0.750
_exptl_absorpt_correction_T_max 1.0000
_exptl_absorpt_correction_T_min 0.8218
_exptl_absorpt_correction_type multi-scan
_exptl_crystal_colour white
_exptl_crystal_density_diffrn 1.347
_exptl_crystal_density_method 'not measured'
_exptl_crystal_description block
_exptl_crystal_F_000 2944
_exptl_crystal_size_max 0.35
_exptl_crystal_size_mid 0.32
_exptl_crystal_size_min 0.24
_refine_diff_density_max 0.621
_refine_diff_density_min -0.414
_refine_diff_density_rms 0.069
_refine_ls_extinction_method none
_refine_ls_goodness_of_fit_ref 1.044
_refine_ls_hydrogen_treatment mixed
_refine_ls_matrix_type full
_refine_ls_number_parameters 397
_refine_ls_number_reflns 8199
_refine_ls_number_restraints 0
_refine_ls_restrained_S_all 1.044
_refine_ls_R_factor_all 0.0745
_refine_ls_R_factor_gt 0.0599
_refine_ls_shift/su_max 0.001
_refine_ls_shift/su_mean 0.000
_refine_ls_structure_factor_coef Fsqd
_refine_ls_weighting_details 'calc w=1/[\s^2^(Fo^2^)+(0.0761P)^2^+8.1002P] where P=(Fo^2^+2Fc^2^)/3'
_refine_ls_weighting_scheme calc
_refine_ls_wR_factor_gt 0.1583
_refine_ls_wR_factor_ref 0.1706
_reflns_number_gt 6548
_reflns_number_total 8199
_reflns_threshold_expression >2sigma(I)
_cod_data_source_file cm7b00324_si_002.cif
_cod_data_source_block PTC-20
_cod_depositor_comments
;
The following automatic conversions were performed:

data item '_exptl_absorpt_correction_type' value 'Multi-scan' was
changed to 'multi-scan' in accordance with the
/home/saulius/struct/COD-crude-data/automatic-downloads/DataCite-retrospective/ACS/depositions/lib/dictionaries/cif_core.dic
dictionary named 'cif_core.dic' version 2.4.2 last updated on
2011-04-26.

Automatic conversion script
Id: cif_fix_values 6909 2019-04-08 15:41:33Z antanas 
;
_cod_original_sg_symbol_H-M Pbca
_cod_database_code 4003333

loop_
_symmetry_equiv_pos_as_xyz
'x, y, z'
'-x+1/2, -y, z+1/2'
'-x, y+1/2, -z+1/2'
'x+1/2, -y+1/2, -z'
'-x, -y, -z'
'x-1/2, y, -z-1/2'
'x, -y-1/2, z-1/2'
'-x-1/2, y-1/2, z'

loop_
_atom_site_label
_atom_site_type_symbol
_atom_site_fract_x
_atom_site_fract_y
_atom_site_fract_z
_atom_site_U_iso_or_equiv
_atom_site_adp_type
_atom_site_occupancy
_atom_site_symmetry_multiplicity
_atom_site_calc_flag
_atom_site_refinement_flags
Ti1 Ti -0.00791(4) 0.09341(3) 0.56038(2) 0.03968(15) Uani 1 1 d .
Ti2 Ti 0.18047(4) -0.00684(3) 0.50083(2) 0.04055(15) Uani 1 1 d .
Ti3 Ti 0.08913(4) -0.01784(3) 0.62163(2) 0.04380(16) Uani 1 1 d .
P1 P 0.07673(6) 0.10766(4) 0.43361(4) 0.0421(2) Uani 1 1 d .
C1 C 0.2394(2) 0.07938(16) 0.60201(15) 0.0486(7) Uani 1 1 d .
C2 C 0.2783(4) 0.1605(3) 0.6767(2) 0.0856(15) Uani 1 1 d .
H2A H 0.2318 0.1430 0.6987 0.103 Uiso 1 1 calc R
C3 C 0.2955(2) 0.13432(17) 0.62362(17) 0.0537(8) Uani 1 1 d .
C4 C 0.3660(3) 0.1591(2) 0.5928(2) 0.0760(13) Uani 1 1 d .
H4A H 0.3806 0.1426 0.5568 0.091 Uiso 1 1 calc R
C5 C 0.4147(4) 0.2086(3) 0.6155(3) 0.102(2) Uani 1 1 d .
H5A H 0.4632 0.2261 0.5952 0.122 Uiso 1 1 calc R
C6 C 0.3917(4) 0.2314(3) 0.6673(3) 0.110(2) Uani 1 1 d .
H6A H 0.4257 0.2651 0.6820 0.132 Uiso 1 1 calc R
C7 C 0.1183(3) 0.1788(2) 0.33704(17) 0.0688(11) Uani 1 1 d .
H7A H 0.0837 0.1494 0.3167 0.083 Uiso 1 1 calc R
C8 C 0.1605(4) 0.2284(3) 0.3083(2) 0.0960(18) Uani 1 1 d .
H8A H 0.1542 0.2319 0.2686 0.115 Uiso 1 1 calc R
C9 C 0.2101(5) 0.2714(3) 0.3369(3) 0.1004(19) Uani 1 1 d .
H9A H 0.2382 0.3045 0.3171 0.120 Uiso 1 1 calc R
C10 C 0.2195(5) 0.2668(3) 0.3949(3) 0.110(2) Uani 1 1 d .
H10A H 0.2539 0.2969 0.4147 0.133 Uiso 1 1 calc R
C11 C 0.1783(4) 0.2179(2) 0.4248(2) 0.0834(15) Uani 1 1 d .
H11A H 0.1848 0.2152 0.4646 0.100 Uiso 1 1 calc R
C12 C 0.1275(2) 0.17298(15) 0.39598(15) 0.0466(7) Uani 1 1 d .
C13 C 0.3834(5) 0.0517(3) 0.4291(3) 0.125(3) Uani 1 1 d .
H13A H 0.3585 0.0837 0.4541 0.188 Uiso 1 1 calc R
H13B H 0.3494 0.0507 0.3938 0.188 Uiso 1 1 calc R
H13C H 0.4456 0.0618 0.4208 0.188 Uiso 1 1 calc R
C14 C 0.3785(3) -0.0102(3) 0.4569(3) 0.0910(16) Uani 1 1 d .
H14A H 0.4132 -0.0070 0.4928 0.109 Uiso 1 1 calc R
C15 C 0.4171(6) -0.0626(4) 0.4240(5) 0.191(5) Uani 1 1 d .
H15A H 0.4123 -0.1014 0.4458 0.287 Uiso 1 1 calc R
H15B H 0.4798 -0.0539 0.4161 0.287 Uiso 1 1 calc R
H15C H 0.3847 -0.0672 0.3884 0.287 Uiso 1 1 calc R
C16 C 0.2397(5) -0.1626(2) 0.5480(3) 0.104(2) Uani 1 1 d .
H16A H 0.1785 -0.1764 0.5413 0.156 Uiso 1 1 calc R
H16B H 0.2754 -0.1980 0.5612 0.156 Uiso 1 1 calc R
H16C H 0.2650 -0.1464 0.5128 0.156 Uiso 1 1 calc R
C17 C 0.2402(3) -0.1116(2) 0.5921(2) 0.0689(11) Uani 1 1 d .
H17A H 0.2139 -0.1296 0.6273 0.083 Uiso 1 1 calc R
C18 C 0.3331(4) -0.0861(3) 0.6072(3) 0.106(2) Uani 1 1 d .
H18A H 0.3274 -0.0540 0.6365 0.158 Uiso 1 1 calc R
H18B H 0.3605 -0.0678 0.5736 0.158 Uiso 1 1 calc R
H18C H 0.3703 -0.1204 0.6213 0.158 Uiso 1 1 calc R
C19 C 0.2267(8) -0.0731(8) 0.7553(4) 0.285(10) Uani 1 1 d .
H19A H 0.2605 -0.0408 0.7354 0.428 Uiso 1 1 calc R
H19B H 0.2435 -0.1144 0.7409 0.428 Uiso 1 1 calc R
H19C H 0.2399 -0.0709 0.7957 0.428 Uiso 1 1 calc R
C20 C 0.1408(5) -0.0640(3) 0.7472(2) 0.119(2) Uani 1 1 d .
H20A H 0.1298 -0.0238 0.7677 0.142 Uiso 1 1 calc R
C21 C 0.0777(10) -0.1059(5) 0.7734(3) 0.255(8) Uani 1 1 d .
H21A H 0.0968 -0.1150 0.8120 0.383 Uiso 1 1 calc R
H21B H 0.0748 -0.1449 0.7517 0.383 Uiso 1 1 calc R
H21C H 0.0189 -0.0862 0.7741 0.383 Uiso 1 1 calc R
C22 C -0.0011(5) 0.0900(4) 0.7334(2) 0.120(3) Uani 1 1 d .
H22A H 0.0575 0.0702 0.7361 0.180 Uiso 1 1 calc R
H22B H -0.0309 0.0877 0.7701 0.180 Uiso 1 1 calc R
H22C H 0.0059 0.1339 0.7224 0.180 Uiso 1 1 calc R
C23 C -0.0569(4) 0.0560(3) 0.68928(19) 0.0866(15) Uani 1 1 d .
H23A H -0.0610 0.0126 0.7049 0.104 Uiso 1 1 calc R
C24 C -0.1487(5) 0.0708(5) 0.6766(3) 0.173(4) Uani 1 1 d .
H24A H -0.1711 0.0417 0.6480 0.260 Uiso 1 1 calc R
H24B H -0.1526 0.1137 0.6623 0.260 Uiso 1 1 calc R
H24C H -0.1845 0.0669 0.7109 0.260 Uiso 1 1 calc R
C25 C 0.0325(9) 0.2527(4) 0.6546(4) 0.214(6) Uani 1 1 d .
H25A H 0.0584 0.2191 0.6773 0.322 Uiso 1 1 calc R
H25B H -0.0249 0.2650 0.6706 0.322 Uiso 1 1 calc R
H25C H 0.0727 0.2888 0.6546 0.322 Uiso 1 1 calc R
C26 C 0.0201(6) 0.2315(2) 0.5984(3) 0.116(2) Uani 1 1 d .
C27 C -0.0193(6) 0.2729(3) 0.5558(4) 0.149(3) Uani 1 1 d .
H27A H -0.0224 0.2509 0.5196 0.223 Uiso 1 1 calc R
H27B H 0.0174 0.3104 0.5518 0.223 Uiso 1 1 calc R
H27C H -0.0794 0.2849 0.5677 0.223 Uiso 1 1 calc R
N N 0.3248(4) 0.2097(3) 0.6988(2) 0.120(2) Uani 1 1 d .
O1 O 0.07581(14) 0.02552(10) 0.54692(9) 0.0400(5) Uani 1 1 d .
O2 O 0.25078(17) 0.06320(12) 0.55062(10) 0.0531(6) Uani 1 1 d .
O3 O 0.18563(17) 0.05407(12) 0.63742(11) 0.0537(6) Uani 1 1 d .
O4 O 0.15066(17) 0.05857(11) 0.44373(10) 0.0479(5) Uani 1 1 d .
O5 O 0.03922(17) 0.13349(10) 0.48997(10) 0.0491(5) Uani 1 1 d .
O6 O 0.00193(17) 0.08249(12) 0.39450(11) 0.0541(6) Uani 1 1 d .
O7 O 0.28882(15) -0.02521(12) 0.47199(11) 0.0506(5) Uani 1 1 d .
O8 O 0.18329(16) -0.05930(11) 0.57451(10) 0.0472(5) Uani 1 1 d .
O9 O 0.11353(19) -0.04901(13) 0.69056(10) 0.0616(7) Uani 1 1 d .
O10 O -0.00325(16) 0.04699(12) 0.63742(10) 0.0498(6) Uani 1 1 d .
O11 O -0.0119(2) 0.16966(12) 0.59500(13) 0.0714(9) Uani 1 1 d .
O12 O -0.11631(15) 0.07088(10) 0.53690(10) 0.0446(5) Uani 1 1 d .

loop_
_atom_site_aniso_label
_atom_site_aniso_U_11
_atom_site_aniso_U_22
_atom_site_aniso_U_33
_atom_site_aniso_U_23
_atom_site_aniso_U_13
_atom_site_aniso_U_12
Ti1 0.0436(3) 0.0350(3) 0.0405(3) -0.0038(2) 0.0014(2) -0.0018(2)
Ti2 0.0368(3) 0.0419(3) 0.0429(3) 0.0000(2) 0.0007(2) 0.0013(2)
Ti3 0.0450(3) 0.0479(3) 0.0385(3) 0.0044(2) -0.0034(2) -0.0019(2)
P1 0.0437(5) 0.0376(4) 0.0451(4) 0.0048(3) 0.0031(3) -0.0022(3)
C1 0.0436(18) 0.0475(17) 0.0549(19) -0.0037(14) -0.0055(15) -0.0008(14)
C2 0.073(3) 0.094(3) 0.090(3) -0.034(3) 0.016(3) -0.025(3)
C3 0.0446(19) 0.0498(18) 0.067(2) -0.0102(16) -0.0060(16) 0.0021(15)
C4 0.064(3) 0.075(3) 0.088(3) -0.023(2) 0.015(2) -0.022(2)
C5 0.084(4) 0.092(4) 0.129(5) -0.038(3) 0.019(3) -0.041(3)
C6 0.090(4) 0.102(4) 0.137(5) -0.059(4) 0.011(4) -0.039(3)
C7 0.081(3) 0.074(3) 0.052(2) 0.0083(18) 0.002(2) -0.014(2)
C8 0.125(5) 0.102(4) 0.061(3) 0.030(3) 0.009(3) -0.028(4)
C9 0.128(5) 0.083(3) 0.090(4) 0.028(3) 0.022(3) -0.037(3)
C10 0.153(6) 0.087(4) 0.091(4) 0.008(3) 0.007(4) -0.072(4)
C11 0.111(4) 0.075(3) 0.064(3) 0.008(2) -0.001(3) -0.043(3)
C12 0.0463(18) 0.0437(16) 0.0500(18) 0.0056(13) 0.0074(14) -0.0017(13)
C13 0.107(5) 0.118(5) 0.150(6) 0.037(5) 0.045(4) -0.032(4)
C14 0.048(2) 0.107(4) 0.118(4) 0.012(3) 0.009(3) -0.005(2)
C15 0.140(7) 0.135(7) 0.299(13) -0.019(7) 0.143(8) 0.026(5)
C16 0.148(6) 0.063(3) 0.101(4) 0.000(3) -0.013(4) 0.040(3)
C17 0.071(3) 0.061(2) 0.075(3) 0.012(2) -0.009(2) 0.021(2)
C18 0.063(3) 0.131(5) 0.122(5) 0.020(4) -0.031(3) 0.027(3)
C19 0.223(13) 0.51(3) 0.120(7) 0.037(11) -0.094(8) 0.117(15)
C20 0.156(6) 0.135(5) 0.065(3) 0.041(3) -0.051(4) -0.022(5)
C21 0.46(2) 0.229(11) 0.080(5) 0.074(6) -0.084(8) -0.224(13)
C22 0.160(7) 0.143(6) 0.056(3) -0.033(3) 0.006(3) 0.022(5)
C23 0.084(3) 0.125(4) 0.051(2) -0.007(2) 0.019(2) 0.023(3)
C24 0.110(6) 0.306(13) 0.104(5) -0.017(7) 0.044(5) 0.056(7)
C25 0.439(18) 0.097(5) 0.107(6) -0.027(4) -0.022(8) -0.101(9)
C26 0.196(7) 0.045(2) 0.106(4) -0.010(3) -0.044(5) -0.019(3)
C27 0.190(8) 0.065(4) 0.191(9) 0.021(4) -0.057(7) 0.004(4)
N 0.112(4) 0.126(4) 0.121(4) -0.073(3) 0.026(3) -0.048(3)
O1 0.0381(11) 0.0432(11) 0.0386(10) 0.0011(8) 0.0002(9) 0.0021(9)
O2 0.0488(14) 0.0572(14) 0.0533(14) -0.0067(11) -0.0012(11) -0.0110(11)
O3 0.0534(15) 0.0600(15) 0.0478(13) -0.0047(11) -0.0052(11) -0.0096(11)
O4 0.0491(13) 0.0467(12) 0.0478(12) 0.0047(9) 0.0053(10) 0.0039(10)
O5 0.0555(14) 0.0404(11) 0.0513(13) 0.0045(9) 0.0090(11) 0.0008(10)
O6 0.0523(15) 0.0545(14) 0.0553(14) 0.0073(11) -0.0054(11) -0.0120(11)
O7 0.0363(12) 0.0535(13) 0.0620(14) -0.0012(11) 0.0038(10) 0.0028(10)
O8 0.0465(13) 0.0454(12) 0.0498(13) 0.0043(9) -0.0062(10) 0.0055(10)
O9 0.0718(18) 0.0689(16) 0.0441(13) 0.0121(11) -0.0114(12) -0.0051(14)
O10 0.0526(14) 0.0582(14) 0.0387(11) -0.0008(10) 0.0053(10) 0.0007(11)
O11 0.110(3) 0.0439(14) 0.0609(16) -0.0137(12) 0.0150(16) -0.0154(14)
O12 0.0435(12) 0.0432(11) 0.0471(12) -0.0030(9) 0.0008(10) 0.0015(9)

loop_
_atom_type_symbol
_atom_type_description
_atom_type_scat_dispersion_real
_atom_type_scat_dispersion_imag
_atom_type_scat_source
C C 0.0033 0.0016 'International Tables Vol C Tables 4.2.6.8 and 6.1.1.4'
H H 0.0000 0.0000 'International Tables Vol C Tables 4.2.6.8 and 6.1.1.4'
N N 0.0061 0.0033 'International Tables Vol C Tables 4.2.6.8 and 6.1.1.4'
O O 0.0106 0.0060 'International Tables Vol C Tables 4.2.6.8 and 6.1.1.4'
P P 0.1023 0.0942 'International Tables Vol C Tables 4.2.6.8 and 6.1.1.4'
Ti Ti 0.2776 0.4457 'International Tables Vol C Tables 4.2.6.8 and 6.1.1.4'

loop_
_geom_angle_atom_site_label_1
_geom_angle_atom_site_label_2
_geom_angle_atom_site_label_3
_geom_angle
_geom_angle_site_symmetry_1
_geom_angle_site_symmetry_3
O12 Ti1 O11 110.50(13) . .
O12 Ti1 O1 109.73(10) . .
O11 Ti1 O1 139.48(13) . .
O12 Ti1 O5 100.27(11) . .
O11 Ti1 O5 90.23(12) . .
O1 Ti1 O5 87.34(9) . .
O12 Ti1 O10 100.10(10) . .
O11 Ti1 O10 91.87(12) . .
O1 Ti1 O10 76.49(9) . .
O5 Ti1 O10 157.33(11) . .
O12 Ti1 Ti3 111.27(8) . .
O11 Ti1 Ti3 118.88(11) . .
O1 Ti1 Ti3 38.02(6) . .
O5 Ti1 Ti3 122.90(7) . .
O10 Ti1 Ti3 38.58(7) . .
O7 Ti2 O12 97.08(11) . 5_556
O7 Ti2 O4 95.63(11) . .
O12 Ti2 O4 94.10(10) 5_556 .
O7 Ti2 O1 166.36(11) . .
O12 Ti2 O1 96.01(9) 5_556 .
O4 Ti2 O1 87.25(9) . .
O7 Ti2 O8 100.49(11) . .
O12 Ti2 O8 90.98(10) 5_556 .
O4 Ti2 O8 162.36(10) . .
O1 Ti2 O8 75.42(9) . .
O7 Ti2 O2 85.22(11) . .
O12 Ti2 O2 175.34(10) 5_556 .
O4 Ti2 O2 89.69(10) . .
O1 Ti2 O2 81.45(9) . .
O8 Ti2 O2 84.61(10) . .
O7 Ti2 Ti3 135.39(9) . .
O12 Ti2 Ti3 98.68(7) 5_556 .
O4 Ti2 Ti3 124.34(7) . .
O1 Ti2 Ti3 37.78(6) . .
O8 Ti2 Ti3 38.05(7) . .
O2 Ti2 Ti3 76.90(7) . .
O9 Ti3 O6 93.30(12) . 5_556
O9 Ti3 O10 103.20(12) . .
O6 Ti3 O10 92.25(11) 5_556 .
O9 Ti3 O1 171.93(12) . .
O6 Ti3 O1 94.75(10) 5_556 .
O10 Ti3 O1 77.03(9) . .
O9 Ti3 O8 101.37(12) . .
O6 Ti3 O8 94.13(11) 5_556 .
O10 Ti3 O8 154.18(10) . .
O1 Ti3 O8 77.52(9) . .
O9 Ti3 O3 88.23(12) . .
O6 Ti3 O3 178.26(11) 5_556 .
O10 Ti3 O3 86.60(11) . .
O1 Ti3 O3 83.72(9) . .
O8 Ti3 O3 86.35(10) . .
O9 Ti3 Ti1 142.41(10) . .
O6 Ti3 Ti1 96.75(8) 5_556 .
O10 Ti3 Ti1 40.47(7) . .
O1 Ti3 Ti1 36.68(6) . .
O8 Ti3 Ti1 113.83(7) . .
O3 Ti3 Ti1 81.53(7) . .
O9 Ti3 Ti2 138.98(10) . .
O6 Ti3 Ti2 100.14(8) 5_556 .
O10 Ti3 Ti2 114.66(7) . .
O1 Ti3 Ti2 38.41(6) . .
O8 Ti3 Ti2 39.54(7) . .
O3 Ti3 Ti2 79.17(7) . .
Ti1 Ti3 Ti2 74.303(19) . .
O4 P1 O5 111.67(14) . .
O4 P1 O6 112.19(15) . .
O5 P1 O6 111.94(15) . .
O4 P1 C12 107.10(15) . .
O5 P1 C12 107.49(15) . .
O6 P1 C12 106.06(15) . .
O2 C1 O3 126.3(3) . .
O2 C1 C3 116.9(3) . .
O3 C1 C3 116.8(3) . .
N C2 C3 123.8(5) . .
C4 C3 C2 117.4(4) . .
C4 C3 C1 122.3(4) . .
C2 C3 C1 120.3(4) . .
C3 C4 C5 119.1(5) . .
C6 C5 C4 119.0(5) . .
N C6 C5 124.7(5) . .
C12 C7 C8 120.1(4) . .
C9 C8 C7 120.8(5) . .
C8 C9 C10 120.0(4) . .
C9 C10 C11 120.5(5) . .
C12 C11 C10 120.2(5) . .
C11 C12 C7 118.4(4) . .
C11 C12 P1 120.9(3) . .
C7 C12 P1 120.8(3) . .
O7 C14 C13 111.0(5) . .
O7 C14 C15 109.2(5) . .
C13 C14 C15 114.9(7) . .
O8 C17 C16 110.5(4) . .
O8 C17 C18 109.0(4) . .
C16 C17 C18 114.8(5) . .
C19 C20 O9 116.6(7) . .
C19 C20 C21 119.2(10) . .
O9 C20 C21 110.6(6) . .
C24 C23 O10 112.0(5) . .
C24 C23 C22 124.3(6) . .
O10 C23 C22 109.3(5) . .
O11 C26 C25 113.5(6) . .
O11 C26 C27 112.8(5) . .
C25 C26 C27 120.4(7) . .
C6 N C2 116.0(5) . .
Ti1 O1 Ti3 105.30(10) . .
Ti1 O1 Ti2 147.19(12) . .
Ti3 O1 Ti2 103.81(10) . .
C1 O2 Ti2 129.6(2) . .
C1 O3 Ti3 127.8(2) . .
P1 O4 Ti2 137.83(15) . .
P1 O5 Ti1 133.85(14) . .
P1 O6 Ti3 148.92(16) . 5_556
C14 O7 Ti2 153.3(3) . .
C17 O8 Ti3 126.1(2) . .
C17 O8 Ti2 131.5(2) . .
Ti3 O8 Ti2 102.40(10) . .
C20 O9 Ti3 170.2(4) . .
C23 O10 Ti3 128.6(3) . .
C23 O10 Ti1 130.4(3) . .
Ti3 O10 Ti1 100.96(10) . .
C26 O11 Ti1 148.4(4) . .
Ti1 O12 Ti2 143.51(13) . 5_556

loop_
_geom_bond_atom_site_label_1
_geom_bond_atom_site_label_2
_geom_bond_distance
_geom_bond_site_symmetry_2
Ti1 O12 1.753(2) .
Ti1 O11 1.789(3) .
Ti1 O1 1.909(2) .
Ti1 O5 1.965(2) .
Ti1 O10 2.038(2) .
Ti1 Ti3 3.0825(8) .
Ti2 O7 1.774(2) .
Ti2 O12 1.861(2) 5_556
Ti2 O4 1.957(2) .
Ti2 O1 1.996(2) .
Ti2 O8 2.034(2) .
Ti2 O2 2.136(2) .
Ti2 Ti3 3.1203(8) .
Ti3 O9 1.766(2) .
Ti3 O6 1.943(2) 5_556
Ti3 O10 1.958(3) .
Ti3 O1 1.968(2) .
Ti3 O8 1.969(2) .
Ti3 O3 2.104(2) .
P1 O4 1.517(2) .
P1 O5 1.520(2) .
P1 O6 1.523(3) .
P1 C12 1.788(3) .
C1 O2 1.252(4) .
C1 O3 1.259(4) .
C1 C3 1.503(5) .
C2 N 1.341(6) .
C2 C3 1.373(6) .
C3 C4 1.365(6) .
C4 C5 1.367(6) .
C5 C6 1.339(8) .
C6 N 1.309(8) .
C7 C12 1.381(5) .
C7 C8 1.383(6) .
C8 C9 1.337(8) .
C9 C10 1.359(8) .
C10 C11 1.379(6) .
C11 C12 1.376(5) .
C13 C14 1.451(8) .
C14 O7 1.404(5) .
C14 C15 1.455(9) .
C16 C17 1.480(7) .
C17 O8 1.439(4) .
C17 C18 1.511(7) .
C19 C20 1.296(12) .
C20 O9 1.410(5) .
C20 C21 1.415(11) .
C22 C23 1.494(8) .
C23 C24 1.419(9) .
C23 O10 1.453(5) .
C25 C26 1.390(9) .
C26 O11 1.382(5) .
C26 C27 1.437(9) .
O6 Ti3 1.943(2) 5_556
O12 Ti2 1.861(2) 5_556
